data_7106638
loop_
_publ_author_name
'Raymond C. F. Jones'
'James N. Iley'
'Maria Sanchis-Amat'
'Xiaohui Zhang'
'Vickie McKee'
'Simon J. Coles'
'Thomas Gelbrich'

_publ_section_title
;
 Imidazolium ylides from a conjugate addition-proton transfer route and
 their cycloaddition reactions
;
_journal_name_full Chem.Commun.
_journal_page_first 7965
_journal_paper_doi 10.1039/c1cc12255j
_journal_volume 47
_journal_year 2011
_chemical_formula_sum 'C20 H22 N4 O4'
_chemical_formula_weight 382.42
_chemical_name_systematic
;
?
;
_space_group_IT_number 14
_symmetry_cell_setting monoclinic
_symmetry_space_group_name_Hall '-P 2ybc'
_symmetry_space_group_name_H-M 'P 1 21/c 1'
_atom_sites_solution_hydrogens geom
_atom_sites_solution_primary direct
_atom_sites_solution_secondary difmap
_audit_creation_method SHELXL-97
_cell_angle_alpha 90.00
_cell_angle_beta 94.608(6)
_cell_angle_gamma 90.00
_cell_formula_units_Z 4
_cell_length_a 6.561(3)
_cell_length_b 9.171(4)
_cell_length_c 32.072(13)
_cell_measurement_reflns_used 1284
_cell_measurement_temperature 150(2)
_cell_measurement_theta_max 25.21
_cell_measurement_theta_min 3.71
_cell_volume 1923.6(14)
_computing_cell_refinement 'Bruker SAINT'
_computing_data_collection 'Bruker APEX II'
_computing_data_reduction 'Bruker SAINT'
_computing_molecular_graphics 'Bruker SHELXTL'
_computing_publication_material 'Bruker SHELXTL'
_computing_structure_refinement 'Bruker SHELXTL'
_computing_structure_solution 'Bruker SHELXTL'
_diffrn_ambient_temperature 150(2)
_diffrn_measured_fraction_theta_full 0.996
_diffrn_measured_fraction_theta_max 0.996
_diffrn_measurement_device_type 'Bruker APEX II CCD diffractometer'
_diffrn_measurement_method '\w rotation with narrow frames'
_diffrn_radiation_monochromator 'silicon 111'
_diffrn_radiation_source 'Daresbury SRS station 16.2SMX'
_diffrn_radiation_type synchrotron
_diffrn_radiation_wavelength 0.84640
_diffrn_reflns_av_R_equivalents 0.1271
_diffrn_reflns_av_sigmaI/netI 0.0882
_diffrn_reflns_limit_h_max 5
_diffrn_reflns_limit_h_min -5
_diffrn_reflns_limit_k_max 8
_diffrn_reflns_limit_k_min -8
_diffrn_reflns_limit_l_max 28
_diffrn_reflns_limit_l_min -28
_diffrn_reflns_number 6398
_diffrn_reflns_theta_full 22.50
_diffrn_reflns_theta_max 22.50
_diffrn_reflns_theta_min 3.71
_diffrn_standards_number 0
_exptl_absorpt_coefficient_mu 0.094
_exptl_absorpt_correction_type none
_exptl_crystal_colour colourless
_exptl_crystal_density_diffrn 1.321
_exptl_crystal_density_method 'not measured'
_exptl_crystal_description plate
_exptl_crystal_F_000 808
_exptl_crystal_size_max 0.09
_exptl_crystal_size_mid 0.05
_exptl_crystal_size_min 0.02
_refine_diff_density_max 0.273
_refine_diff_density_min -0.254
_refine_diff_density_rms 0.066
_refine_ls_extinction_coef 0.009(2)
_refine_ls_extinction_expression Fc^*^=kFc[1+0.001xFc^2^\l^3^/sin(2\q)]^-1/4^
_refine_ls_extinction_method SHELXL
_refine_ls_goodness_of_fit_ref 1.139
_refine_ls_hydrogen_treatment constr
_refine_ls_matrix_type full
_refine_ls_number_parameters 256
_refine_ls_number_reflns 1480
_refine_ls_number_restraints 0
_refine_ls_restrained_S_all 1.139
_refine_ls_R_factor_all 0.1062
_refine_ls_R_factor_gt 0.0834
_refine_ls_shift/su_max 0.000
_refine_ls_shift/su_mean 0.000
_refine_ls_structure_factor_coef Fsqd
_refine_ls_weighting_details 'calc w=1/[\s^2^(Fo^2^)+(0.0807P)^2^+7.0827P] where P=(Fo^2^+2Fc^2^)/3'
_refine_ls_weighting_scheme calc
_refine_ls_wR_factor_gt 0.2070
_refine_ls_wR_factor_ref 0.2177
_reflns_number_gt 1105
_reflns_number_total 1480
_reflns_threshold_expression >2sigma(I)
_cod_data_source_file c1cc12255j.txt
_cod_data_source_block rcfjdl2
_cod_original_cell_volume 1923.4(14)
_cod_original_sg_symbol_H-M P2(1)/c
_cod_database_code 7106638

loop_
_symmetry_equiv_pos_as_xyz
'x, y, z'
'-x, y+1/2, -z+1/2'
'-x, -y, -z'
'x, -y-1/2, z-1/2'

loop_
_atom_site_label
_atom_site_type_symbol
_atom_site_fract_x
_atom_site_fract_y
_atom_site_fract_z
_atom_site_U_iso_or_equiv
_atom_site_adp_type
_atom_site_occupancy
_atom_site_symmetry_multiplicity
_atom_site_calc_flag
_atom_site_refinement_flags
_atom_site_disorder_assembly
_atom_site_disorder_group
C1 C 0.0941(13) 0.6779(9) 0.6005(3) 0.033(3) Uani 1 1 d . . .
H1 H -0.0480 0.7181 0.5979 0.040 Uiso 1 1 calc R . .
N1 N 0.1702(11) 0.6732(8) 0.6440(3) 0.040(2) Uani 1 1 d . . .
C2 C 0.2966(15) 0.8026(11) 0.6508(3) 0.051(3) Uani 1 1 d . . .
H2A H 0.3962 0.7909 0.6754 0.061 Uiso 1 1 calc R . .
H2B H 0.2121 0.8903 0.6546 0.061 Uiso 1 1 calc R . .
C3 C 0.4044(15) 0.8113(10) 0.6102(3) 0.051(3) Uani 1 1 d . . .
H3A H 0.4588 0.9102 0.6056 0.061 Uiso 1 1 calc R . .
H3B H 0.5166 0.7392 0.6098 0.061 Uiso 1 1 calc R . .
N2 N 0.2310(10) 0.7749(7) 0.5790(2) 0.032(2) Uani 1 1 d . . .
C4 C 0.2769(13) 0.7093(9) 0.5396(3) 0.031(2) Uani 1 1 d . . .
C5 C 0.1077(17) 0.7561(9) 0.5079(3) 0.030(2) Uani 1 1 d . . .
O1 O -0.0734(10) 0.7292(6) 0.50869(19) 0.0408(19) Uani 1 1 d . . .
N3 N 0.1878(12) 0.8383(7) 0.4774(2) 0.028(2) Uani 1 1 d . . .
C6 C 0.0676(14) 0.9058(10) 0.4433(3) 0.043(3) Uani 1 1 d . . .
H6A H 0.0816 0.8501 0.4176 0.064 Uiso 1 1 calc R . .
H6B H 0.1156 1.0058 0.4396 0.064 Uiso 1 1 calc R . .
H6C H -0.0764 0.9075 0.4494 0.064 Uiso 1 1 calc R . .
C7 C 0.4001(16) 0.8394(9) 0.4824(3) 0.032(3) Uani 1 1 d . . .
O2 O 0.5018(9) 0.9011(7) 0.4577(2) 0.0435(19) Uani 1 1 d . . .
C8 C 0.4703(13) 0.7640(9) 0.5213(3) 0.035(3) Uani 1 1 d . . .
H8A H 0.5461 0.8318 0.5410 0.042 Uiso 1 1 calc R . .
H8B H 0.5610 0.6814 0.5155 0.042 Uiso 1 1 calc R . .
C9 C 0.2554(12) 0.5408(9) 0.5468(3) 0.032(3) Uani 1 1 d . . .
H9 H 0.2080 0.4910 0.5200 0.038 Uiso 1 1 calc R . .
C10 C 0.4401(15) 0.4673(9) 0.5667(3) 0.029(2) Uani 1 1 d . . .
O3 O 0.6126(10) 0.4622(6) 0.5554(2) 0.0405(18) Uani 1 1 d . . .
N4 N 0.3876(12) 0.3945(8) 0.6020(3) 0.035(2) Uani 1 1 d . . .
C11 C 0.5234(15) 0.3020(10) 0.6276(3) 0.049(3) Uani 1 1 d . . .
H11A H 0.4728 0.2923 0.6554 0.074 Uiso 1 1 calc R . .
H11B H 0.6605 0.3452 0.6303 0.074 Uiso 1 1 calc R . .
H11C H 0.5294 0.2056 0.6146 0.074 Uiso 1 1 calc R . .
C12 C 0.1818(15) 0.4126(10) 0.6081(3) 0.033(3) Uani 1 1 d . . .
O4 O 0.0964(10) 0.3449(7) 0.6338(2) 0.049(2) Uani 1 1 d . . .
C13 C 0.0975(12) 0.5259(10) 0.5781(3) 0.032(2) Uani 1 1 d . . .
H13 H -0.0397 0.4983 0.5646 0.039 Uiso 1 1 calc R . .
C14 C 0.0192(15) 0.6572(11) 0.6735(3) 0.054(3) Uani 1 1 d . . .
H14A H -0.0765 0.5784 0.6639 0.064 Uiso 1 1 calc R . .
H14B H -0.0603 0.7487 0.6744 0.064 Uiso 1 1 calc R . .
C15 C 0.1093(17) 0.6221(11) 0.7170(3) 0.048(3) Uani 1 1 d . . .
C16 C 0.2839(19) 0.5360(12) 0.7229(4) 0.064(3) Uani 1 1 d . . .
H16 H 0.3458 0.4999 0.6992 0.076 Uiso 1 1 calc R . .
C17 C 0.368(2) 0.5026(12) 0.7618(5) 0.076(4) Uani 1 1 d . . .
H17 H 0.4908 0.4475 0.7649 0.091 Uiso 1 1 calc R . .
C18 C 0.278(2) 0.5470(14) 0.7967(4) 0.078(4) Uani 1 1 d . . .
H18 H 0.3345 0.5198 0.8238 0.094 Uiso 1 1 calc R . .
C19 C 0.107(3) 0.6311(14) 0.7917(4) 0.081(4) Uani 1 1 d . . .
H19 H 0.0428 0.6628 0.8157 0.098 Uiso 1 1 calc R . .
C20 C 0.024(2) 0.6713(13) 0.7520(4) 0.079(4) Uani 1 1 d . . .
H20 H -0.0924 0.7333 0.7491 0.095 Uiso 1 1 calc R . .

loop_
_atom_site_aniso_label
_atom_site_aniso_U_11
_atom_site_aniso_U_22
_atom_site_aniso_U_33
_atom_site_aniso_U_23
_atom_site_aniso_U_13
_atom_site_aniso_U_12
C1 0.017(5) 0.035(6) 0.051(8) -0.006(6) 0.015(5) 0.004(5)
N1 0.042(5) 0.036(5) 0.045(6) -0.007(4) 0.012(5) 0.004(4)
C2 0.056(7) 0.043(7) 0.054(8) -0.008(6) 0.004(6) 0.008(6)
C3 0.062(7) 0.034(6) 0.056(7) -0.007(5) -0.002(6) -0.002(5)
N2 0.020(5) 0.025(5) 0.052(5) -0.003(4) 0.010(4) 0.002(4)
C4 0.022(6) 0.024(6) 0.048(7) -0.008(5) 0.007(6) 0.003(5)
C5 0.026(8) 0.024(6) 0.042(7) -0.002(5) 0.014(6) -0.003(5)
O1 0.013(4) 0.044(4) 0.066(5) 0.003(3) 0.007(3) -0.001(3)
N3 0.016(6) 0.026(5) 0.042(5) 0.003(4) 0.004(4) 0.003(4)
C6 0.049(7) 0.030(6) 0.049(7) 0.006(5) -0.001(6) 0.000(5)
C7 0.029(8) 0.014(6) 0.054(8) -0.009(6) 0.014(6) 0.004(5)
O2 0.034(4) 0.042(4) 0.057(5) 0.000(4) 0.014(4) -0.005(3)
C8 0.028(6) 0.027(6) 0.050(7) 0.004(5) 0.008(5) -0.009(5)
C9 0.016(6) 0.030(6) 0.050(6) -0.008(5) 0.011(5) -0.003(5)
C10 0.006(7) 0.024(6) 0.058(8) -0.013(6) 0.005(6) 0.001(5)
O3 0.021(4) 0.030(4) 0.071(5) 0.000(3) 0.003(4) 0.005(3)
N4 0.020(6) 0.033(5) 0.054(6) 0.014(5) 0.007(4) 0.008(4)
C11 0.057(7) 0.032(6) 0.059(7) 0.004(6) 0.008(6) 0.007(6)
C12 0.034(8) 0.017(6) 0.049(7) 0.004(6) 0.008(6) 0.001(5)
O4 0.059(5) 0.032(4) 0.056(5) 0.006(4) 0.014(4) -0.007(4)
C13 0.016(6) 0.039(6) 0.044(6) 0.002(6) 0.013(5) -0.004(5)
C14 0.058(7) 0.053(7) 0.054(8) -0.002(6) 0.027(7) 0.019(6)
C15 0.057(8) 0.051(7) 0.037(8) -0.004(6) 0.018(6) 0.002(6)
C16 0.091(10) 0.059(8) 0.042(9) -0.001(6) 0.010(7) 0.028(7)
C17 0.113(11) 0.056(8) 0.057(9) -0.002(8) 0.007(9) -0.002(7)
C18 0.114(12) 0.055(9) 0.064(11) -0.007(8) 0.005(9) -0.001(8)
C19 0.145(13) 0.061(9) 0.043(10) -0.023(7) 0.037(8) 0.009(9)
C20 0.105(10) 0.082(10) 0.054(9) -0.007(8) 0.032(8) 0.012(8)

loop_
_atom_type_symbol
_atom_type_description
_atom_type_scat_dispersion_real
_atom_type_scat_dispersion_imag
_atom_type_scat_source
C C 0.0033 0.0016 'International Tables Vol C Tables 4.2.6.8 and 6.1.1.4'
H H 0.0000 0.0000 'International Tables Vol C Tables 4.2.6.8 and 6.1.1.4'
N N 0.0061 0.0033 'International Tables Vol C Tables 4.2.6.8 and 6.1.1.4'
O O 0.0106 0.0060 'International Tables Vol C Tables 4.2.6.8 and 6.1.1.4'

loop_
_geom_angle_atom_site_label_1
_geom_angle_atom_site_label_2
_geom_angle_atom_site_label_3
_geom_angle
_geom_angle_site_symmetry_1
_geom_angle_site_symmetry_3
_geom_angle_publ_flag
N1 C1 N2 107.0(7) . . ?
N1 C1 C13 113.5(7) . . ?
N2 C1 C13 107.0(6) . . ?
C14 N1 C1 116.0(8) . . ?
C14 N1 C2 113.6(8) . . ?
C1 N1 C2 105.7(7) . . ?
N1 C2 C3 102.2(7) . . ?
N2 C3 C2 100.2(7) . . ?
C4 N2 C1 109.5(7) . . ?
C4 N2 C3 118.4(7) . . ?
C1 N2 C3 106.4(7) . . ?
N2 C4 C5 106.0(7) . . ?
N2 C4 C8 115.8(7) . . ?
C5 C4 C8 103.7(7) . . ?
N2 C4 C9 104.7(7) . . ?
C5 C4 C9 108.0(7) . . ?
C8 C4 C9 117.9(7) . . ?
O1 C5 N3 123.8(9) . . ?
O1 C5 C4 126.7(9) . . ?
N3 C5 C4 109.5(8) . . ?
C5 N3 C7 111.1(8) . . ?
C5 N3 C6 124.2(8) . . ?
C7 N3 C6 124.6(8) . . ?
O2 C7 N3 121.7(9) . . ?
O2 C7 C8 128.5(9) . . ?
N3 C7 C8 109.7(9) . . ?
C7 O2 C7 92.9(6) . 3_676 ?
C7 C8 C4 105.6(7) . . ?
C10 C9 C13 104.6(7) . . ?
C10 C9 C4 115.4(7) . . ?
C13 C9 C4 105.2(7) . . ?
O3 C10 N4 121.6(8) . . ?
O3 C10 C9 129.5(9) . . ?
N4 C10 C9 108.9(8) . . ?
C10 N4 C12 111.4(8) . . ?
C10 N4 C11 124.7(8) . . ?
C12 N4 C11 123.7(8) . . ?
O4 C12 N4 123.0(9) . . ?
O4 C12 C13 129.1(9) . . ?
N4 C12 C13 107.9(8) . . ?
C12 C13 C9 104.7(7) . . ?
C12 C13 C1 110.1(7) . . ?
C9 C13 C1 105.1(7) . . ?
N1 C14 C15 113.2(8) . . ?
C20 C15 C16 117.5(10) . . ?
C20 C15 C14 122.1(11) . . ?
C16 C15 C14 120.3(9) . . ?
C17 C16 C15 121.5(11) . . ?
C16 C17 C18 121.0(12) . . ?
C19 C18 C17 118.6(12) . . ?
C18 C19 C20 120.8(11) . . ?
C15 C20 C19 120.4(12) . . ?

loop_
_geom_bond_atom_site_label_1
_geom_bond_atom_site_label_2
_geom_bond_distance
_geom_bond_site_symmetry_2
_geom_bond_publ_flag
C1 N1 1.443(11) . ?
C1 N2 1.473(10) . ?
C1 C13 1.569(12) . ?
N1 C14 1.433(11) . ?
N1 C2 1.454(12) . ?
C2 C3 1.533(13) . ?
C3 N2 1.491(11) . ?
N2 C4 1.453(10) . ?
C4 C5 1.506(12) . ?
C4 C8 1.525(11) . ?
C4 C9 1.571(12) . ?
C5 O1 1.216(10) . ?
C5 N3 1.372(11) . ?
N3 C7 1.389(11) . ?
N3 C6 1.436(10) . ?
C7 O2 1.217(10) . ?
C7 C8 1.468(12) . ?
O2 C7 3.094(10) 3_676 ?
C9 C10 1.484(12) . ?
C9 C13 1.507(11) . ?
C10 O3 1.217(9) . ?
C10 N4 1.383(11) . ?
N4 C12 1.389(11) . ?
N4 C11 1.439(11) . ?
C12 O4 1.206(10) . ?
C12 C13 1.491(12) . ?
C14 C15 1.506(13) . ?
C15 C20 1.368(14) . ?
C15 C16 1.392(14) . ?
C16 C17 1.357(14) . ?
C17 C18 1.365(15) . ?
C18 C19 1.364(16) . ?
C19 C20 1.395(16) . ?

loop_
_geom_torsion_atom_site_label_1
_geom_torsion_atom_site_label_2
_geom_torsion_atom_site_label_3
_geom_torsion_atom_site_label_4
_geom_torsion
_geom_torsion_site_symmetry_1
_geom_torsion_site_symmetry_2
_geom_torsion_site_symmetry_3
_geom_torsion_site_symmetry_4
_geom_torsion_publ_flag
N2 C1 N1 C14 147.2(7) . . . . ?
C13 C1 N1 C14 -95.0(9) . . . . ?
N2 C1 N1 C2 20.4(8) . . . . ?
C13 C1 N1 C2 138.1(7) . . . . ?
C14 N1 C2 C3 -167.3(8) . . . . ?
C1 N1 C2 C3 -39.0(8) . . . . ?
N1 C2 C3 N2 41.8(8) . . . . ?
N1 C1 N2 C4 136.2(7) . . . . ?
C13 C1 N2 C4 14.2(9) . . . . ?
N1 C1 N2 C3 7.2(8) . . . . ?
C13 C1 N2 C3 -114.8(7) . . . . ?
C2 C3 N2 C4 -153.5(7) . . . . ?
C2 C3 N2 C1 -29.8(8) . . . . ?
C1 N2 C4 C5 86.9(8) . . . . ?
C3 N2 C4 C5 -150.9(7) . . . . ?
C1 N2 C4 C8 -158.6(7) . . . . ?
C3 N2 C4 C8 -36.5(10) . . . . ?
C1 N2 C4 C9 -27.1(8) . . . . ?
C3 N2 C4 C9 95.0(8) . . . . ?
N2 C4 C5 O1 -61.4(10) . . . . ?
C8 C4 C5 O1 176.1(8) . . . . ?
C9 C4 C5 O1 50.3(11) . . . . ?
N2 C4 C5 N3 117.5(7) . . . . ?
C8 C4 C5 N3 -5.0(8) . . . . ?
C9 C4 C5 N3 -130.8(7) . . . . ?
O1 C5 N3 C7 -174.4(7) . . . . ?
C4 C5 N3 C7 6.7(9) . . . . ?
O1 C5 N3 C6 1.7(12) . . . . ?
C4 C5 N3 C6 -177.2(7) . . . . ?
C5 N3 C7 O2 176.9(8) . . . . ?
C6 N3 C7 O2 0.9(12) . . . . ?
C5 N3 C7 C8 -5.6(9) . . . . ?
C6 N3 C7 C8 178.3(7) . . . . ?
N3 C7 O2 C7 104.1(7) . . . 3_676 ?
C8 C7 O2 C7 -72.7(8) . . . 3_676 ?
O2 C7 C8 C4 179.4(8) . . . . ?
N3 C7 C8 C4 2.2(9) . . . . ?
N2 C4 C8 C7 -114.1(8) . . . . ?
C5 C4 C8 C7 1.6(8) . . . . ?
C9 C4 C8 C7 120.8(8) . . . . ?
N2 C4 C9 C10 -85.0(8) . . . . ?
C5 C4 C9 C10 162.3(8) . . . . ?
C8 C4 C9 C10 45.3(11) . . . . ?
N2 C4 C9 C13 29.7(9) . . . . ?
C5 C4 C9 C13 -82.9(9) . . . . ?
C8 C4 C9 C13 160.1(7) . . . . ?
C13 C9 C10 O3 -172.5(8) . . . . ?
C4 C9 C10 O3 -57.4(12) . . . . ?
C13 C9 C10 N4 9.7(9) . . . . ?
C4 C9 C10 N4 124.8(8) . . . . ?
O3 C10 N4 C12 -178.3(7) . . . . ?
C9 C10 N4 C12 -0.2(9) . . . . ?
O3 C10 N4 C11 -2.9(12) . . . . ?
C9 C10 N4 C11 175.1(8) . . . . ?
C10 N4 C12 O4 170.7(8) . . . . ?
C11 N4 C12 O4 -4.7(13) . . . . ?
C10 N4 C12 C13 -9.6(9) . . . . ?
C11 N4 C12 C13 174.9(7) . . . . ?
O4 C12 C13 C9 -165.2(9) . . . . ?
N4 C12 C13 C9 15.2(9) . . . . ?
O4 C12 C13 C1 82.3(11) . . . . ?
N4 C12 C13 C1 -97.3(8) . . . . ?
C10 C9 C13 C12 -14.8(8) . . . . ?
C4 C9 C13 C12 -136.8(7) . . . . ?
C10 C9 C13 C1 101.2(7) . . . . ?
C4 C9 C13 C1 -20.8(9) . . . . ?
N1 C1 C13 C12 -0.4(10) . . . . ?
N2 C1 C13 C12 117.4(8) . . . . ?
N1 C1 C13 C9 -112.6(8) . . . . ?
N2 C1 C13 C9 5.2(9) . . . . ?
C1 N1 C14 C15 168.1(8) . . . . ?
C2 N1 C14 C15 -69.1(10) . . . . ?
N1 C14 C15 C20 146.4(10) . . . . ?
N1 C14 C15 C16 -34.2(13) . . . . ?
C20 C15 C16 C17 -0.4(17) . . . . ?
C14 C15 C16 C17 -179.8(11) . . . . ?
C15 C16 C17 C18 3.0(18) . . . . ?
C16 C17 C18 C19 -2.7(18) . . . . ?
C17 C18 C19 C20 0.0(19) . . . . ?
C16 C15 C20 C19 -2.3(17) . . . . ?
C14 C15 C20 C19 177.1(11) . . . . ?
C18 C19 C20 C15 2.5(19) . . . . ?
